data_2213627
loop_
_publ_author_name
'Xiu-Hang Wang'
'Man-Cheng Hu'
'Zhang-Qin Yang'

_publ_section_title
<i>catena</i>-Poly[[aqua(1-methyl-1<i>H</i>-1,2,3,4-tetrazole-5-thiolato-\k<i>S</i>)sodium]-di-\m-aqua-\k^4^<i>O</i>:<i>O</i>]
_journal_coeditor_code YA2046
_journal_issue 5
_journal_name_full 'Acta Crystallographica Section E'
_journal_page_first m1527
_journal_page_last m1529
_journal_paper_doi 10.1107/S1600536807014419
_journal_volume 63
_journal_year 2007
_chemical_formula_iupac '[Na (C2 H3 N4 S) (H2 O)3]'
_chemical_formula_moiety 'C2 H9 N4 Na O3 S'
_chemical_formula_sum 'C2 H9 N4 Na O3 S'
_chemical_formula_weight 192.18
_chemical_name_systematic
;
catena-Poly[[aqua(1-methyl-1H-1,2,3,4-tetrazole-5-thiolato-\kS)sodium]di-
\m-aqua-\k^4^O:O]
;
_space_group_IT_number 2
_symmetry_cell_setting triclinic
_symmetry_space_group_name_Hall '-P 1'
_symmetry_space_group_name_H-M 'P -1'
_atom_sites_solution_hydrogens geom
_atom_sites_solution_primary direct
_atom_sites_solution_secondary difmap
_audit_creation_method SHELXL-97
_cell_angle_alpha 105.5190(10)
_cell_angle_beta 97.0980(10)
_cell_angle_gamma 96.5890(10)
_cell_formula_units_Z 2
_cell_length_a 6.4420(7)
_cell_length_b 7.0072(8)
_cell_length_c 9.7713(11)
_cell_measurement_reflns_used 1954
_cell_measurement_temperature 296(2)
_cell_measurement_theta_max 27.4
_cell_measurement_theta_min 3.0
_cell_volume 416.67(8)
_computing_cell_refinement APEX2
_computing_data_collection 'APEX2 (Bruker, 2006)'
_computing_data_reduction 'SAINT (Bruker, 2005)'
_computing_molecular_graphics 'XSHELL (Bruker--Nonius, 2004) and DIAMOND (Brandenburg & Brendt, 2001)'
_computing_publication_material 'SHELXTL (Bruker, 2003)'
_computing_structure_refinement 'SHELXL97 (Sheldrick, 1997)'
_computing_structure_solution 'SHELXS97 (Sheldrick, 1997)'
_diffrn_ambient_temperature 296(2)
_diffrn_measured_fraction_theta_full 0.981
_diffrn_measured_fraction_theta_max 0.981
_diffrn_measurement_device_type 'Bruker SMART CCD area-detector'
_diffrn_measurement_method \w
_diffrn_radiation_monochromator graphite
_diffrn_radiation_source 'fine-focus sealed tube'
_diffrn_radiation_type MoK\a
_diffrn_radiation_wavelength 0.71073
_diffrn_reflns_av_R_equivalents 0.013
_diffrn_reflns_av_sigmaI/netI 0.018
_diffrn_reflns_limit_h_max 7
_diffrn_reflns_limit_h_min -7
_diffrn_reflns_limit_k_max 8
_diffrn_reflns_limit_k_min -8
_diffrn_reflns_limit_l_max 9
_diffrn_reflns_limit_l_min -11
_diffrn_reflns_number 2105
_diffrn_reflns_theta_full 25.1
_diffrn_reflns_theta_max 25.1
_diffrn_reflns_theta_min 3.0
_diffrn_standards_decay_% 0
_diffrn_standards_interval_count 0
_diffrn_standards_number 0
_exptl_absorpt_coefficient_mu 0.41
_exptl_absorpt_correction_T_max 0.889
_exptl_absorpt_correction_T_min 0.848
_exptl_absorpt_correction_type multi-scan
_exptl_absorpt_process_details '(SADABS; Bruker, 2004)'
_exptl_crystal_colour 'light yellow'
_exptl_crystal_density_diffrn 1.532
_exptl_crystal_density_method 'not measured'
_exptl_crystal_description block
_exptl_crystal_F_000 200
_exptl_crystal_size_max 0.42
_exptl_crystal_size_mid 0.39
_exptl_crystal_size_min 0.30
_refine_diff_density_max 0.21
_refine_diff_density_min -0.26
_refine_ls_extinction_coef 0.505(19)
_refine_ls_extinction_expression Fc^*^=kFc[1+0.001xFc^2^\l^3^/sin(2\q)]^-1/4^
_refine_ls_extinction_method SHELXL97
_refine_ls_goodness_of_fit_ref 1.00
_refine_ls_hydrogen_treatment mixed
_refine_ls_matrix_type full
_refine_ls_number_parameters 126
_refine_ls_number_reflns 1463
_refine_ls_number_restraints 6
_refine_ls_restrained_S_all 1.00
_refine_ls_R_factor_all 0.028
_refine_ls_R_factor_gt 0.027
_refine_ls_shift/su_max 0.001
_refine_ls_shift/su_mean 0.000
_refine_ls_structure_factor_coef Fsqd
_refine_ls_weighting_details 'calc w=1/[\s^2^(Fo^2^)+(0.0406P)^2^+0.153P] where P=(Fo^2^+2Fc^2^)/3'
_refine_ls_weighting_scheme calc
_refine_ls_wR_factor_gt 0.072
_refine_ls_wR_factor_ref 0.072
_reflns_number_gt 1401
_reflns_number_total 1463
_reflns_threshold_expression I>2\s(I)
_cod_data_source_file ya2046.cif
_cod_data_source_block I
_cod_depositor_comments
;
The following automatic conversions were performed:
'_symmetry_cell_setting' value 'Triclinic' changed to 'triclinic'
according to '/home/saulius/struct/CIF-dictionaries/cif_core.dic'
dictionary named 'cif_core.dic' version 2.4.1 from 2010-06-29.

Automatic conversion script
Id: cif_fix_enum 1527 2010-12-29 10:47:43Z saulius 

The following automatic conversions were performed:

'_symmetry_cell_setting' value 'Triclinic' changed to 'triclinic'
according to /home/saulius/struct/CIF-dictionaries/cif_core.dic
dictionary named 'cif_core.dic' version 2.4.1 from 2010-06-29.

Automatic conversion script
Id: cif_fix_values 1715 2011-07-08 13:25:40Z adriana 
;
_cod_database_code 2213627
_cod_database_fobs_code 2213627

loop_
_symmetry_equiv_pos_as_xyz
'x, y, z'
'-x, -y, -z'

loop_
_atom_site_type_symbol
_atom_site_label
_atom_site_fract_x
_atom_site_fract_y
_atom_site_fract_z
_atom_site_U_iso_or_equiv
_atom_site_adp_type
_atom_site_calc_flag
_atom_site_refinement_flags
_atom_site_occupancy
Na Na1 0.26447(9) 0.61496(9) 0.48045(7) 0.0405(2) Uani d . 1
S S1 0.13426(6) 0.98586(5) 0.66590(4) 0.03731(18) Uani d . 1
C C5 0.1932(2) 0.9636(2) 0.83625(15) 0.0290(3) Uani d . 1
C C6 0.2459(3) 1.3301(2) 0.97741(19) 0.0472(4) Uani d . 1
H H6A 0.3448 1.3731 0.9218 0.071 Uiso calc R 1
H H6B 0.2902 1.4018 1.0773 0.071 Uiso calc R 1
H H6C 0.1079 1.3567 0.9456 0.071 Uiso calc R 1
N N1 0.2051(2) 0.79578(19) 0.87565(14) 0.0358(3) Uani d . 1
N N2 0.2579(2) 0.8520(2) 1.02108(14) 0.0395(3) Uani d . 1
N N3 0.2783(2) 1.0441(2) 1.07220(13) 0.0380(3) Uani d . 1
N N4 0.23792(18) 1.11692(18) 0.95878(13) 0.0316(3) Uani d . 1
O O1 -0.0991(2) 0.55115(17) 0.35986(12) 0.0416(3) Uani d D 1
O O2 0.3843(2) 0.7499(3) 0.30507(18) 0.0645(4) Uani d D 1
O O3 0.3691(2) 0.28641(19) 0.38347(13) 0.0449(3) Uani d D 1
H H1A -0.119(3) 0.657(2) 0.343(2) 0.060(6) Uiso d D 1
H H1B -0.133(3) 0.458(2) 0.2855(15) 0.056(6) Uiso d D 1
H H2A 0.496(3) 0.828(3) 0.326(3) 0.089(9) Uiso d D 1
H H2B 0.325(5) 0.777(6) 0.236(3) 0.132(13) Uiso d D 1
H H3A 0.273(3) 0.218(4) 0.403(3) 0.093(10) Uiso d D 1
H H3B 0.369(4) 0.237(3) 0.2981(12) 0.075(8) Uiso d D 1

loop_
_atom_site_aniso_label
_atom_site_aniso_U_11
_atom_site_aniso_U_22
_atom_site_aniso_U_33
_atom_site_aniso_U_12
_atom_site_aniso_U_13
_atom_site_aniso_U_23
Na1 0.0431(4) 0.0405(4) 0.0374(4) 0.0091(3) 0.0063(3) 0.0092(3)
S1 0.0500(3) 0.0312(2) 0.0276(2) 0.00480(17) 0.00090(16) 0.00630(16)
C5 0.0254(7) 0.0290(7) 0.0290(7) 0.0030(5) 0.0023(5) 0.0038(6)
C6 0.0583(11) 0.0297(8) 0.0456(10) -0.0008(7) 0.0112(8) -0.0009(7)
N1 0.0401(7) 0.0332(7) 0.0329(7) 0.0075(5) 0.0021(5) 0.0084(5)
N2 0.0387(7) 0.0473(8) 0.0337(7) 0.0082(6) 0.0030(5) 0.0142(6)
N3 0.0339(7) 0.0488(8) 0.0279(6) 0.0037(6) 0.0031(5) 0.0073(6)
N4 0.0310(6) 0.0313(6) 0.0281(6) 0.0023(5) 0.0032(5) 0.0026(5)
O1 0.0586(7) 0.0306(6) 0.0329(6) 0.0080(5) -0.0008(5) 0.0075(5)
O2 0.0584(9) 0.0804(11) 0.0600(9) -0.0048(8) -0.0025(7) 0.0407(8)
O3 0.0495(7) 0.0433(7) 0.0347(6) 0.0034(6) 0.0048(5) 0.0013(5)

loop_
_atom_type_symbol
_atom_type_description
_atom_type_scat_dispersion_real
_atom_type_scat_dispersion_imag
_atom_type_scat_source
C C 0.0033 0.0016 'International Tables Vol C Tables 4.2.6.8 and 6.1.1.4'
H H 0.0000 0.0000 'International Tables Vol C Tables 4.2.6.8 and 6.1.1.4'
N N 0.0061 0.0033 'International Tables Vol C Tables 4.2.6.8 and 6.1.1.4'
O O 0.0106 0.0060 'International Tables Vol C Tables 4.2.6.8 and 6.1.1.4'
Na Na 0.0362 0.0249 'International Tables Vol C Tables 4.2.6.8 and 6.1.1.4'
S S 0.1246 0.1234 'International Tables Vol C Tables 4.2.6.8 and 6.1.1.4'

loop_
_geom_angle_atom_site_label_1
_geom_angle_atom_site_label_2
_geom_angle_atom_site_label_3
_geom_angle_site_symmetry_1
_geom_angle_site_symmetry_3
_geom_angle
_geom_angle_publ_flag
O2 Na1 O1 . . 92.10(5) yes
O2 Na1 O3 . . 94.87(6) yes
O1 Na1 O3 . . 100.02(5) yes
O2 Na1 O1 . 2_566 172.45(6) yes
O1 Na1 O1 . 2_566 81.04(5) yes
O3 Na1 O1 . 2_566 83.29(5) yes
O2 Na1 O3 . 2_666 87.70(5) yes
O1 Na1 O3 . 2_666 174.40(5) yes
O3 Na1 O3 . 2_666 85.57(5) yes
O1 Na1 O3 2_566 2_666 99.43(5) yes
O2 Na1 S1 . . 98.58(5) yes
O1 Na1 S1 . . 84.02(3) yes
O3 Na1 S1 . . 165.82(4) yes
O1 Na1 S1 2_566 . 83.94(3) yes
O3 Na1 S1 2_666 . 90.47(3) yes
O2 Na1 Na1 . 2_666 91.71(5) ?
O1 Na1 Na1 . 2_666 143.19(4) ?
O3 Na1 Na1 . 2_666 43.17(3) ?
O1 Na1 Na1 2_566 2_666 91.91(4) ?
O3 Na1 Na1 2_666 2_666 42.40(3) ?
S1 Na1 Na1 . 2_666 131.41(3) ?
O2 Na1 Na1 . 2_566 132.86(5) ?
O1 Na1 Na1 . 2_566 40.84(3) ?
O3 Na1 Na1 . 2_566 92.08(4) ?
O1 Na1 Na1 2_566 2_566 40.20(3) ?
O3 Na1 Na1 2_666 2_566 139.36(4) ?
S1 Na1 Na1 . 2_566 82.07(2) ?
Na1 Na1 Na1 2_666 2_566 123.04(3) ?
C5 S1 Na1 . . 103.08(5) ?
N1 C5 N4 . . 106.36(12) ?
N1 C5 S1 . . 127.98(11) ?
N4 C5 S1 . . 125.65(11) ?
N4 C6 H6A . . 109.5 ?
N4 C6 H6B . . 109.5 ?
H6A C6 H6B . . 109.5 ?
N4 C6 H6C . . 109.5 ?
H6A C6 H6C . . 109.5 ?
H6B C6 H6C . . 109.5 ?
C5 N1 N2 . . 106.93(12) ?
N3 N2 N1 . . 110.70(12) ?
N2 N3 N4 . . 106.60(12) ?
N3 N4 C5 . . 109.41(12) ?
N3 N4 C6 . . 121.45(13) ?
C5 N4 C6 . . 129.14(13) ?
Na1 O1 Na1 . 2_566 98.96(4) ?
Na1 O1 H1A . . 104.6(15) ?
Na1 O1 H1A 2_566 . 129.1(15) ?
Na1 O1 H1B . . 118.0(15) ?
Na1 O1 H1B 2_566 . 97.4(15) ?
H1A O1 H1B . . 110(2) ?
Na1 O2 H2A . . 119(2) ?
Na1 O2 H2B . . 134(3) ?
H2A O2 H2B . . 102(3) ?
Na1 O3 Na1 . 2_666 94.43(5) ?
Na1 O3 H3A . . 98(2) ?
Na1 O3 H3A 2_666 . 126(2) ?
Na1 O3 H3B . . 122.8(18) ?
Na1 O3 H3B 2_666 . 111.3(18) ?
H3A O3 H3B . . 105(3) ?

loop_
_geom_bond_atom_site_label_1
_geom_bond_atom_site_label_2
_geom_bond_site_symmetry_2
_geom_bond_distance
_geom_bond_publ_flag
Na1 O1 . 2.4225(14) yes
Na1 O2 . 2.3353(15) yes
Na1 O3 . 2.4493(14) yes
Na1 O1 2_566 2.4543(13) yes
Na1 O3 2_666 2.4851(14) yes
Na1 S1 . 3.0163(8) yes
Na1 Na1 2_666 3.6215(12) ?
Na1 Na1 2_566 3.7073(13) ?
S1 C5 . 1.7133(14) yes
C5 N1 . 1.3391(19) ?
C5 N4 . 1.3513(18) ?
C6 N4 . 1.450(2) ?
C6 H6A . 0.9600 ?
C6 H6B . 0.9600 ?
C6 H6C . 0.9600 ?
N1 N2 . 1.3566(18) ?
N2 N3 . 1.289(2) ?
N3 N4 . 1.3485(18) ?
O1 Na1 2_566 2.4543(13) ?
O1 H1A . 0.822(10) ?
O1 H1B . 0.822(10) ?
O2 H2A . 0.822(10) ?
O2 H2B . 0.814(10) ?
O3 Na1 2_666 2.4851(14) ?
O3 H3A . 0.813(10) ?
O3 H3B . 0.813(10) ?

loop_
_geom_hbond_atom_site_label_D
_geom_hbond_atom_site_label_H
_geom_hbond_atom_site_label_A
_geom_hbond_site_symmetry_A
_geom_hbond_distance_DH
_geom_hbond_distance_HA
_geom_hbond_distance_DA
_geom_hbond_angle_DHA
O2 H2A S1 2_676 0.822(10) 2.560(12) 3.3632(16) 166(3)
O2 H2B N2 1_554 0.814(10) 2.298(15) 3.084(2) 163(4)
O3 H3B N3 1_544 0.813(10) 2.225(13) 3.0075(18) 162(2)
O3 H3A S1 2_566 0.813(10) 2.751(17) 3.4769(14) 150(3)
O1 H1B N1 2_566 0.822(10) 1.998(10) 2.8123(18) 171(2)
O1 H1A S1 2_576 0.822(10) 2.540(11) 3.3513(12) 169(2)

loop_
_geom_torsion_atom_site_label_1
_geom_torsion_atom_site_label_2
_geom_torsion_atom_site_label_3
_geom_torsion_atom_site_label_4
_geom_torsion_site_symmetry_1
_geom_torsion_site_symmetry_4
_geom_torsion
O2 Na1 S1 C5 . . -145.34(6)
O1 Na1 S1 C5 . . 123.42(6)
O3 Na1 S1 C5 . . 16.00(18)
O1 Na1 S1 C5 2_566 . 41.84(6)
O3 Na1 S1 C5 2_666 . -57.60(6)
Na1 Na1 S1 C5 2_666 . -45.36(6)
Na1 Na1 S1 C5 2_566 . 82.31(5)
Na1 S1 C5 N1 . . -25.60(14)
Na1 S1 C5 N4 . . 154.27(11)
N4 C5 N1 N2 . . -0.34(15)
S1 C5 N1 N2 . . 179.54(10)
C5 N1 N2 N3 . . 0.13(16)
N1 N2 N3 N4 . . 0.14(16)
N2 N3 N4 C5 . . -0.37(15)
N2 N3 N4 C6 . . 179.73(13)
N1 C5 N4 N3 . . 0.44(15)
S1 C5 N4 N3 . . -179.45(10)
N1 C5 N4 C6 . . -179.67(14)
S1 C5 N4 C6 . . 0.4(2)
O2 Na1 O1 Na1 . 2_566 176.81(6)
O3 Na1 O1 Na1 . 2_566 81.49(5)
O1 Na1 O1 Na1 2_566 2_566 0.0
S1 Na1 O1 Na1 . 2_566 -84.78(4)
Na1 Na1 O1 Na1 2_666 2_566 81.13(7)
O2 Na1 O3 Na1 . 2_666 87.31(5)
O1 Na1 O3 Na1 . 2_666 -179.68(5)
O1 Na1 O3 Na1 2_566 2_666 -100.06(5)
O3 Na1 O3 Na1 2_666 2_666 0.0
S1 Na1 O3 Na1 . 2_666 -74.18(17)
Na1 Na1 O3 Na1 2_566 2_666 -139.36(4)
